data_1557339
loop_
_publ_author_name
'Stuhr-Hansen, Nicolai'
'Sorensen, Henning Osholm'
'Henriksen, Lars'
'Larsen, Sine'

_publ_section_title
;
 Structural Characterisation of Chiral 4-Methoxyphenyl Phenyl Selenoxide
;
_journal_name_full 'Acta Chemica Scandinavica'
_journal_page_first 1186
_journal_page_last 1191
_journal_paper_doi 10.3891/acta.chem.scand.51-1186
_journal_volume 51
_journal_year 1997
_chemical_formula_moiety 'C13 H12 O2 Se, (H2 O)'
_chemical_formula_sum 'C13 H14 O3 Se'
_chemical_formula_weight 297.21
_chemical_name_common
;
4-Methoxyphenyl Phenyl Selenoxide
;
_space_group_IT_number 19
_space_group_name_Hall 'P 2ac 2ab'
_space_group_name_H-M_alt 'P 21 21 21'
_symmetry_cell_setting orthorhombic
_symmetry_Int_Tables_number 19
_symmetry_space_group_name_Hall 'P 2ac 2ab'
_symmetry_space_group_name_H-M 'P 21 21 21'
_cell_angle_alpha 90.
_cell_angle_beta 90.
_cell_angle_gamma 90.
_cell_formula_units_Z 4
_cell_length_a 5.3562(6)
_cell_length_b 13.293(2)
_cell_length_c 16.927(2)
_cell_volume 1205.2(3)
_diffrn_ambient_temperature 122
_diffrn_radiation_probe x-ray
_diffrn_radiation_type CuK\a
_diffrn_radiation_wavelength 1.54184
_exptl_absorpt_coefficient_mu 4.178
_exptl_crystal_density_diffrn 1.638
_refine_ls_goodness_of_fit_ref 2.346
_refine_ls_number_parameters 210
_refine_ls_number_reflns 2474
_refine_ls_R_factor_gt 0.0205
_refine_ls_wR_factor_gt 0.0478
_cod_data_source_file Acta-Chem-Scand-1997-51-1186.cif
_cod_data_source_block 1
_cod_original_cell_volume 1205.2(2)
_cod_database_code 1557339

loop_
_space_group_symop_id
_space_group_symop_operation_xyz
1 x,y,z
2 1/2-x,-y,1/2+z
3 1/2+x,1/2-y,-z
4 -x,1/2+y,1/2-z

loop_
_atom_site_label
_atom_site_type_symbol
_atom_site_thermal_displace_type
_atom_site_fract_x
_atom_site_fract_y
_atom_site_fract_z
_atom_site_occupancy
_atom_site_U_iso_or_equiv
_atom_site_calc_flag
_atom_site_refinement_flags
_atom_site_disorder_assembly
_atom_site_disorder_group
Se Se Uiso 0.06976(5) 0.07999(2) 0.87169(1) 1.000 0.0202(1) . . . .
O1 O Uiso 0.3772(3) 0.10460(10) 0.86760(10) 1.000 0.0311(4) . . . .
O2 O Uiso -0.0136(3) -0.22090(10) 1.13820(10) 1.000 0.0202(3) . . . .
O3 O Uiso 0.0222(3) 0.24500(10) 0.03160(10) 1.000 0.0252(4) . . . .
C11 C Uiso 0.0339(5) -0.0128(2) 0.78360(10) 1.000 0.0163(4) . . . .
C12 C Uiso -0.1683(4) -0.0771(2) 0.77900(10) 1.000 0.0204(4) . . . .
C13 C Uiso -0.1890(5) -0.1399(2) 0.71360(10) 1.000 0.0221(5) . . . .
C14 C Uiso -0.0110(4) -0.1363(2) 0.65390(10) 1.000 0.0182(5) . . . .
C15 C Uiso 0.1876(4) -0.0712(2) 0.65920(10) 1.000 0.0199(4) . . . .
C16 C Uiso 0.2123(5) -0.0078(2) 0.72430(10) 1.000 0.0184(4) . . . .
C21 C Uiso 0.0359(5) -0.0176(2) 0.95550(10) 1.000 0.0168(4) . . . .
C22 C Uiso -0.1636(3) -0.0091(2) 1.00660(10) 1.000 0.0178(4) . . . .
C23 C Uiso -0.1875(4) -0.0768(2) 1.06890(10) 1.000 0.0177(4) . . . .
C24 C Uiso -0.0085(4) -0.1508(2) 1.07920(10) 1.000 0.0153(5) . . . .
C25 C Uiso 0.1935(4) -0.1583(2) 1.02780(10) 1.000 0.0178(4) . . . .
C26 C Uiso 0.2163(4) -0.0918(2) 0.96550(10) 1.000 0.0193(4) . . . .
C31 C Uiso -0.2235(5) -0.2193(2) 1.19050(10) 1.000 0.0255(5) . . . .

loop_
_atom_type_symbol
_atom_type_description
_atom_type_scat_dispersion_real
_atom_type_scat_dispersion_imag
_atom_type_scat_source
C C 0.0181 0.0091 ' International Tables Vol C Tables 4.2.6.8 and 6.1.1.4'
O O 0.0492 0.0322 ' International Tables Vol C Tables 4.2.6.8 and 6.1.1.4'
Se Se -0.7943 1.1372 ' International Tables Vol C Tables 4.2.6.8 and 6.1.1.4'

loop_
_geom_angle_atom_site_label_1
_geom_angle_atom_site_label_2
_geom_angle_atom_site_label_3
_geom_angle
_geom_angle_site_symmetry_1
_geom_angle_site_symmetry_2
_geom_angle_site_symmetry_3
_geom_angle_publ_flag
O1 Se C11 100.88(10) . . . yes
O1 Se C21 104.66(10) . . . yes
C11 Se C21 97.35(10) . . . yes
C24 O2 C31 117.24(17) . . . yes
Se C11 C12 120.86(16) . . . yes
Se C11 C16 117.15(19) . . . yes
C12 C11 C16 121.9(2) . . . no
C11 C12 C13 118.59(19) . . . no
C12 C13 C14 120.2(2) . . . no
C13 C14 C15 120.3(2) . . . no
C14 C15 C16 120.39(19) . . . no
C11 C16 C15 118.5(2) . . . no
Se C21 C22 118.58(19) . . . yes
Se C21 C26 120.03(16) . . . yes
C22 C21 C26 121.3(2) . . . no
C21 C22 C23 119.6(2) . . . no
C22 C23 C24 119.40(18) . . . no
O2 C24 C23 124.25(18) . . . yes
O2 C24 C25 115.1(2) . . . yes
C23 C24 C25 120.7(2) . . . no
C24 C25 C26 120.0(2) . . . no
C21 C26 C25 119.03(19) . . . no

loop_
_geom_bond_atom_site_label_1
_geom_bond_atom_site_label_2
_geom_bond_distance
_geom_bond_site_symmetry_1
_geom_bond_site_symmetry_2
_geom_bond_publ_flag
Se O1 1.6803(16) . . yes
Se C11 1.945(2) . . yes
Se C21 1.931(2) . . yes
O2 C24 1.366(3) . . yes
O2 C31 1.431(3) . . yes
C11 C12 1.382(4) . . no
C11 C16 1.388(3) . . no
C12 C13 1.391(3) . . no
C13 C14 1.390(3) . . no
C14 C15 1.374(3) . . no
C15 C16 1.394(3) . . no
C21 C22 1.379(3) . . no
C21 C26 1.391(4) . . no
C22 C23 1.392(3) . . no
C23 C24 1.385(3) . . no
C24 C25 1.392(3) . . no
C25 C26 1.382(3) . . no

loop_
_geom_torsion_atom_site_label_1
_geom_torsion_atom_site_label_2
_geom_torsion_atom_site_label_3
_geom_torsion_atom_site_label_4
_geom_torsion
_geom_torsion_site_symmetry_1
_geom_torsion_site_symmetry_2
_geom_torsion_site_symmetry_3
_geom_torsion_site_symmetry_4
_geom_torsion_publ_flag
O1 Se C11 C12 159.45(19) . . . . no
O1 Se C11 C16 -23.7(2) . . . . no
C21 Se C11 C12 52.9(2) . . . . no
C21 Se C11 C16 -130.2(2) . . . . no
O1 Se C21 C22 139.70(18) . . . . no
O1 Se C21 C26 -37.5(2) . . . . no
C11 Se C21 C22 -116.98(19) . . . . no
C11 Se C21 C26 65.8(2) . . . . no
C31 O2 C24 C23 2.5(3) . . . . no
C31 O2 C24 C25 -177.23(19) . . . . no
Se C11 C12 C13 178.13(18) . . . . no
C16 C11 C12 C13 1.4(4) . . . . no
Se C11 C16 C15 -178.08(18) . . . . no
C12 C11 C16 C15 -1.3(4) . . . . no
C11 C12 C13 C14 -1.0(4) . . . . no
C12 C13 C14 C15 0.4(4) . . . . no
C13 C14 C15 C16 -0.3(4) . . . . no
C14 C15 C16 C11 0.7(4) . . . . no
Se C21 C22 C23 -178.05(17) . . . . no
C26 C21 C22 C23 -0.9(3) . . . . no
Se C21 C26 C25 177.40(17) . . . . no
C22 C21 C26 C25 0.3(3) . . . . no
C21 C22 C23 C24 0.9(3) . . . . no
C22 C23 C24 O2 180.0(2) . . . . no
C22 C23 C24 C25 -0.3(3) . . . . no
O2 C24 C25 C26 179.4(2) . . . . no
C23 C24 C25 C26 -0.3(3) . . . . no
C24 C25 C26 C21 0.3(3) . . . . no
